data_7222211
loop_
_publ_author_name
'Wang, Xiao-Feng'
'Yu, Min'
'Liu, Guang-Xiang'

_publ_section_title
;
 A series of coordination polymers based on varied polycarboxylates and
 different imidazole-containing ligands: Syntheses, crystal structures and
 physical properties
;
_journal_name_full 'RSC Adv.'
_journal_paper_doi 10.1039/C5RA16112F
_journal_year 2015
_chemical_formula_moiety '2(C28 H24 N4 Ni O5), 2(H2 O), 2(O0.50)'
_chemical_formula_sum 'C56 H54 N8 Ni2 O13'
_chemical_formula_weight 1164.49
_chemical_name_systematic
; 
 ? 
;
_space_group_IT_number 2
_symmetry_cell_setting triclinic
_symmetry_space_group_name_Hall '-P 1'
_symmetry_space_group_name_H-M 'P -1'
_atom_sites_solution_hydrogens geom
_atom_sites_solution_primary direct
_atom_sites_solution_secondary difmap
_audit_creation_method SHELXL-97
_cell_angle_alpha 70.576(2)
_cell_angle_beta 77.903(2)
_cell_angle_gamma 82.210(3)
_cell_formula_units_Z 1
_cell_length_a 10.1090(14)
_cell_length_b 11.2544(16)
_cell_length_c 12.3282(17)
_cell_measurement_reflns_used 3236
_cell_measurement_temperature 293(2)
_cell_measurement_theta_max 28.01
_cell_measurement_theta_min 2.67
_cell_volume 1290.1(3)
_computing_cell_refinement SMART
_computing_data_collection 'SMART (Bruker, 2000)'
_computing_data_reduction 'SAINT (Bruker, 2000)'
_computing_molecular_graphics SHELXTL
_computing_publication_material SHELXTL
_computing_structure_refinement SHELXTL
_computing_structure_solution 'SHELXTL (Bruker, 2000)'
_diffrn_ambient_temperature 293(2)
_diffrn_measured_fraction_theta_full 0.981
_diffrn_measured_fraction_theta_max 0.981
_diffrn_measurement_device_type 'Bruker Smart Aepex CCD area detector'
_diffrn_measurement_method 'phi and omega scans'
_diffrn_radiation_monochromator graphite
_diffrn_radiation_source 'sealed tube'
_diffrn_radiation_type MoK\a
_diffrn_radiation_wavelength 0.71073
_diffrn_reflns_av_R_equivalents 0.0663
_diffrn_reflns_av_sigmaI/netI 0.0641
_diffrn_reflns_limit_h_max 11
_diffrn_reflns_limit_h_min -12
_diffrn_reflns_limit_k_max 7
_diffrn_reflns_limit_k_min -13
_diffrn_reflns_limit_l_max 13
_diffrn_reflns_limit_l_min -14
_diffrn_reflns_number 6473
_diffrn_reflns_theta_full 25.10
_diffrn_reflns_theta_max 25.10
_diffrn_reflns_theta_min 1.92
_exptl_absorpt_coefficient_mu 0.806
_exptl_absorpt_correction_T_max 0.8685
_exptl_absorpt_correction_T_min 0.8178
_exptl_absorpt_correction_type multi-scan
_exptl_absorpt_process_details 'SADABS(Bruker, 2000)'
_exptl_crystal_colour green
_exptl_crystal_density_diffrn 1.499
_exptl_crystal_density_method 'not measured'
_exptl_crystal_description block
_exptl_crystal_F_000 606
_exptl_crystal_size_max 0.26
_exptl_crystal_size_mid 0.22
_exptl_crystal_size_min 0.18
_refine_diff_density_max 0.553
_refine_diff_density_min -0.307
_refine_diff_density_rms 0.070
_refine_ls_extinction_method none
_refine_ls_goodness_of_fit_ref 1.004
_refine_ls_hydrogen_treatment mixed
_refine_ls_matrix_type full
_refine_ls_number_parameters 371
_refine_ls_number_reflns 4500
_refine_ls_number_restraints 4
_refine_ls_restrained_S_all 1.004
_refine_ls_R_factor_all 0.0474
_refine_ls_R_factor_gt 0.0413
_refine_ls_shift/su_max 0.000
_refine_ls_shift/su_mean 0.000
_refine_ls_structure_factor_coef Fsqd
_refine_ls_weighting_details 'calc w=1/[\s^2^(Fo^2^)+(0.0641P)^2^+0.0000P] where P=(Fo^2^+2Fc^2^)/3'
_refine_ls_weighting_scheme calc
_refine_ls_wR_factor_gt 0.1097
_refine_ls_wR_factor_ref 0.1120
_reflns_number_gt 3787
_reflns_number_total 4500
_reflns_threshold_expression >2sigma(I)
_cod_data_source_file c5ra16112f2.cif
_cod_data_source_block CEC2
_cod_depositor_comments
;
The following automatic conversions were performed:

'_symmetry_cell_setting' value 'Triclinic' changed to 'triclinic'
according to
/usr/data/users/saulius/crontab/automatic-downloads/rss-feeds/RSC/lib/dictionaries/cif_core.dic
dictionary named 'cif_core.dic' version 2.4.2 from 2011-04-26.

Automatic conversion script
Id: cif_fix_values 3271 2015-04-21 07:52:19Z andrius 
;
_cod_database_code 7222211

loop_
_symmetry_equiv_pos_as_xyz
'x, y, z'
'-x, -y, -z'

loop_
_atom_site_label
_atom_site_type_symbol
_atom_site_fract_x
_atom_site_fract_y
_atom_site_fract_z
_atom_site_U_iso_or_equiv
_atom_site_adp_type
_atom_site_occupancy
_atom_site_symmetry_multiplicity
_atom_site_calc_flag
_atom_site_refinement_flags
Ni1 Ni 0.59908(3) 0.73184(3) 0.63862(3) 0.03067(14) Uani 1 1 d .
N1 N 0.6035(2) 0.7905(2) 0.46064(18) 0.0343(5) Uani 1 1 d .
N2 N 0.5570(2) 0.8942(2) 0.28566(18) 0.0337(5) Uani 1 1 d .
N3 N -0.3219(2) 0.5858(2) -0.02024(18) 0.0390(5) Uani 1 1 d .
N4 N -0.4024(2) 0.6698(2) -0.18304(18) 0.0348(5) Uani 1 1 d .
O1 O 0.70133(16) 0.88949(17) 0.62803(15) 0.0358(4) Uani 1 1 d .
O2 O 0.81557(16) 0.71438(17) 0.61453(15) 0.0355(4) Uani 1 1 d .
O3 O 1.30564(19) 0.65106(19) 0.64345(19) 0.0492(5) Uani 1 1 d .
O4 O 1.40442(16) 0.80363(18) 0.66573(15) 0.0374(4) Uani 1 1 d .
O1W O 0.5585(2) 0.54913(19) 0.65536(18) 0.0425(5) Uani 1 1 d D
C1 C 0.8111(2) 0.8228(3) 0.6242(2) 0.0316(6) Uani 1 1 d .
C2 C 0.9357(2) 0.8703(2) 0.6377(2) 0.0309(6) Uani 1 1 d .
C3 C 0.9296(3) 0.9877(3) 0.6519(2) 0.0369(6) Uani 1 1 d .
H3 H 0.8485 1.0378 0.6513 0.044 Uiso 1 1 calc R
C4 C 1.0441(3) 1.0305(3) 0.6670(2) 0.0422(7) Uani 1 1 d .
H4 H 1.0403 1.1095 0.6766 0.051 Uiso 1 1 calc R
C5 C 1.1644(3) 0.9555(3) 0.6677(2) 0.0387(6) Uani 1 1 d .
H5 H 1.2415 0.9849 0.6774 0.046 Uiso 1 1 calc R
C6 C 1.1719(2) 0.8378(2) 0.6544(2) 0.0311(6) Uani 1 1 d .
C7 C 1.0565(2) 0.7955(2) 0.6398(2) 0.0313(6) Uani 1 1 d .
H7 H 1.0601 0.7159 0.6313 0.038 Uiso 1 1 calc R
C8 C 1.3035(2) 0.7578(3) 0.6541(2) 0.0325(6) Uani 1 1 d .
C9 C 0.5226(3) 0.8784(2) 0.4010(2) 0.0331(6) Uani 1 1 d .
H9 H 0.4509 0.9236 0.4342 0.040 Uiso 1 1 calc R
C10 C 0.6941(3) 0.7485(3) 0.3788(2) 0.0414(7) Uani 1 1 d .
H10 H 0.7643 0.6863 0.3951 0.050 Uiso 1 1 calc R
C11 C 0.6656(3) 0.8114(3) 0.2710(2) 0.0427(7) Uani 1 1 d .
H11 H 0.7111 0.8003 0.2008 0.051 Uiso 1 1 calc R
C12 C 0.4834(3) 0.9772(3) 0.1957(2) 0.0379(6) Uani 1 1 d .
H12A H 0.5477 1.0107 0.1246 0.045 Uiso 1 1 calc R
H12B H 0.4386 1.0479 0.2208 0.045 Uiso 1 1 calc R
C13 C 0.3790(3) 0.9120(3) 0.1694(2) 0.0342(6) Uani 1 1 d .
C14 C 0.2946(3) 0.9814(3) 0.0914(2) 0.0431(7) Uani 1 1 d .
H14 H 0.3053 1.0671 0.0544 0.052 Uiso 1 1 calc R
C15 C 0.1957(3) 0.9259(3) 0.0678(2) 0.0435(7) Uani 1 1 d .
H15 H 0.1411 0.9747 0.0147 0.052 Uiso 1 1 calc R
C16 C 0.1757(3) 0.7991(3) 0.1212(2) 0.0358(6) Uani 1 1 d .
C17 C 0.2620(3) 0.7298(3) 0.1989(3) 0.0476(7) Uani 1 1 d .
H17 H 0.2523 0.6439 0.2357 0.057 Uiso 1 1 calc R
C18 C 0.3605(3) 0.7858(3) 0.2219(3) 0.0456(7) Uani 1 1 d .
H18 H 0.4161 0.7372 0.2742 0.055 Uiso 1 1 calc R
C19 C -0.2997(3) 0.6052(3) -0.1354(2) 0.0384(6) Uani 1 1 d .
H19 H -0.2211 0.5763 -0.1766 0.046 Uiso 1 1 calc R
C20 C -0.4952(3) 0.6923(3) -0.0929(2) 0.0405(7) Uani 1 1 d .
H20 H -0.5790 0.7369 -0.1001 0.049 Uiso 1 1 calc R
C21 C -0.4470(3) 0.6402(3) 0.0082(2) 0.0452(7) Uani 1 1 d .
H21 H -0.4907 0.6413 0.0822 0.054 Uiso 1 1 calc R
C22 C -0.2265(3) 0.5194(3) 0.0583(3) 0.0514(8) Uani 1 1 d .
H22A H -0.1735 0.4544 0.0290 0.062 Uiso 1 1 calc R
H22B H -0.2777 0.4777 0.1346 0.062 Uiso 1 1 calc R
C23 C -0.1314(3) 0.6028(3) 0.0720(2) 0.0397(7) Uani 1 1 d .
C24 C -0.0750(3) 0.7022(3) -0.0168(2) 0.0470(7) Uani 1 1 d .
H24 H -0.1033 0.7263 -0.0886 0.056 Uiso 1 1 calc R
C25 C 0.0229(3) 0.7680(3) -0.0029(2) 0.0446(7) Uani 1 1 d .
H25 H 0.0603 0.8342 -0.0655 0.054 Uiso 1 1 calc R
C26 C 0.0659(3) 0.7361(3) 0.1036(2) 0.0371(6) Uani 1 1 d .
C27 C 0.0044(3) 0.6380(3) 0.1944(2) 0.0428(7) Uani 1 1 d .
H27 H 0.0295 0.6157 0.2674 0.051 Uiso 1 1 calc R
C28 C -0.0919(3) 0.5732(3) 0.1794(2) 0.0435(7) Uani 1 1 d .
H28 H -0.1313 0.5084 0.2422 0.052 Uiso 1 1 calc R
O2W O 0.2520(3) 0.5707(3) 0.4763(2) 0.0860(9) Uani 1 1 d D
H1WA H 0.478(2) 0.557(3) 0.650(3) 0.054(10) Uiso 1 1 d D
H1WB H 0.5966(17) 0.520(2) 0.5987(17) 0.065(11) Uiso 1 1 d D
H2WA H 0.2630 0.6007 0.5282 0.112(18) Uiso 1 1 d RD
H2WB H 0.1734 0.6010 0.4692 0.35(6) Uiso 1 1 d RD
O3W O 0.9832(5) 0.5624(5) 0.5018(4) 0.0769(15) Uani 0.50 1 d P

loop_
_atom_site_aniso_label
_atom_site_aniso_U_11
_atom_site_aniso_U_22
_atom_site_aniso_U_33
_atom_site_aniso_U_23
_atom_site_aniso_U_13
_atom_site_aniso_U_12
Ni1 0.0222(2) 0.0363(2) 0.0355(2) -0.01120(15) -0.00928(13) -0.00223(13)
N1 0.0301(11) 0.0389(13) 0.0372(12) -0.0131(10) -0.0103(9) -0.0034(10)
N2 0.0355(12) 0.0376(12) 0.0319(11) -0.0138(10) -0.0088(9) -0.0041(10)
N3 0.0439(14) 0.0411(13) 0.0356(12) -0.0103(11) -0.0158(10) -0.0065(11)
N4 0.0298(11) 0.0382(13) 0.0376(12) -0.0101(10) -0.0110(9) -0.0036(10)
O1 0.0211(9) 0.0432(11) 0.0451(10) -0.0157(9) -0.0098(8) 0.0013(8)
O2 0.0238(9) 0.0439(11) 0.0427(10) -0.0172(9) -0.0084(8) -0.0020(8)
O3 0.0291(10) 0.0447(12) 0.0809(15) -0.0254(11) -0.0166(10) -0.0005(9)
O4 0.0206(9) 0.0474(11) 0.0475(11) -0.0171(9) -0.0109(8) -0.0005(8)
O1W 0.0381(12) 0.0412(11) 0.0514(12) -0.0160(10) -0.0138(10) -0.0008(9)
C1 0.0251(13) 0.0414(16) 0.0279(13) -0.0094(11) -0.0062(10) -0.0021(11)
C2 0.0220(13) 0.0399(15) 0.0284(13) -0.0069(11) -0.0037(10) -0.0045(11)
C3 0.0246(13) 0.0430(16) 0.0427(15) -0.0146(13) -0.0056(11) 0.0014(11)
C4 0.0328(15) 0.0420(16) 0.0574(18) -0.0230(14) -0.0060(13) -0.0053(12)
C5 0.0279(14) 0.0511(18) 0.0404(15) -0.0149(13) -0.0075(11) -0.0100(12)
C6 0.0231(13) 0.0397(15) 0.0283(13) -0.0065(11) -0.0044(10) -0.0063(11)
C7 0.0234(13) 0.0364(15) 0.0331(13) -0.0089(11) -0.0045(10) -0.0042(11)
C8 0.0234(13) 0.0433(16) 0.0291(13) -0.0074(12) -0.0057(10) -0.0044(11)
C9 0.0297(13) 0.0366(15) 0.0352(14) -0.0124(12) -0.0073(11) -0.0045(11)
C10 0.0351(15) 0.0429(17) 0.0476(16) -0.0166(14) -0.0117(13) 0.0059(13)
C11 0.0394(16) 0.0522(18) 0.0407(16) -0.0229(14) -0.0039(12) -0.0010(14)
C12 0.0469(16) 0.0347(15) 0.0309(14) -0.0076(12) -0.0076(12) -0.0050(12)
C13 0.0363(15) 0.0392(15) 0.0281(13) -0.0137(12) -0.0044(11) -0.0002(12)
C14 0.0515(18) 0.0350(15) 0.0385(15) -0.0033(13) -0.0118(13) -0.0039(13)
C15 0.0433(16) 0.0482(18) 0.0371(15) -0.0052(13) -0.0179(13) -0.0015(14)
C16 0.0368(15) 0.0388(15) 0.0329(14) -0.0111(12) -0.0096(11) -0.0009(12)
C17 0.0522(18) 0.0357(16) 0.0562(18) -0.0058(14) -0.0257(15) -0.0042(14)
C18 0.0497(18) 0.0390(16) 0.0501(17) -0.0061(14) -0.0277(14) -0.0004(13)
C19 0.0349(15) 0.0463(17) 0.0355(15) -0.0139(13) -0.0093(11) -0.0007(12)
C20 0.0316(14) 0.0437(16) 0.0465(16) -0.0149(14) -0.0063(12) -0.0025(12)
C21 0.0496(18) 0.0502(18) 0.0382(15) -0.0185(14) -0.0013(13) -0.0104(14)
C22 0.065(2) 0.0446(18) 0.0484(17) -0.0051(14) -0.0308(16) -0.0080(15)
C23 0.0433(16) 0.0397(16) 0.0380(15) -0.0089(13) -0.0164(12) -0.0035(13)
C24 0.064(2) 0.0461(17) 0.0336(15) -0.0037(13) -0.0256(14) -0.0083(15)
C25 0.0550(18) 0.0421(17) 0.0350(15) -0.0029(13) -0.0167(13) -0.0079(14)
C26 0.0390(15) 0.0392(16) 0.0356(14) -0.0127(12) -0.0137(12) 0.0022(12)
C27 0.0454(17) 0.0534(18) 0.0303(14) -0.0091(13) -0.0142(12) -0.0048(14)
C28 0.0479(17) 0.0457(17) 0.0338(15) -0.0029(13) -0.0127(13) -0.0095(14)
O2W 0.098(2) 0.102(2) 0.0728(18) -0.0509(18) -0.0035(15) -0.0138(18)
O3W 0.062(3) 0.109(4) 0.076(3) -0.055(3) -0.018(3) 0.013(3)

loop_
_atom_type_symbol
_atom_type_description
_atom_type_scat_dispersion_real
_atom_type_scat_dispersion_imag
_atom_type_scat_source
C C 0.0033 0.0016 'International Tables Vol C Tables 4.2.6.8 and 6.1.1.4'
H H 0.0000 0.0000 'International Tables Vol C Tables 4.2.6.8 and 6.1.1.4'
N N 0.0061 0.0033 'International Tables Vol C Tables 4.2.6.8 and 6.1.1.4'
O O 0.0106 0.0060 'International Tables Vol C Tables 4.2.6.8 and 6.1.1.4'
Ni Ni 0.3393 1.1124 'International Tables Vol C Tables 4.2.6.8 and 6.1.1.4'

loop_
_geom_angle_atom_site_label_1
_geom_angle_atom_site_label_2
_geom_angle_atom_site_label_3
_geom_angle
_geom_angle_site_symmetry_1
_geom_angle_site_symmetry_3
O4 Ni1 N1 90.92(8) 1_455 .
O4 Ni1 N4 90.14(8) 1_455 1_656
N1 Ni1 N4 178.79(8) . 1_656
O4 Ni1 O1W 97.73(8) 1_455 .
N1 Ni1 O1W 91.88(8) . .
N4 Ni1 O1W 87.40(8) 1_656 .
O4 Ni1 O1 99.56(7) 1_455 .
N1 Ni1 O1 92.52(8) . .
N4 Ni1 O1 87.88(8) 1_656 .
O1W Ni1 O1 162.08(7) . .
O4 Ni1 O2 161.10(8) 1_455 .
N1 Ni1 O2 91.52(8) . .
N4 Ni1 O2 87.67(7) 1_656 .
O1W Ni1 O2 100.92(8) . .
O1 Ni1 O2 61.61(7) . .
C9 N1 C10 105.5(2) . .
C9 N1 Ni1 127.34(18) . .
C10 N1 Ni1 127.17(17) . .
C9 N2 C11 107.3(2) . .
C9 N2 C12 125.6(2) . .
C11 N2 C12 126.9(2) . .
C19 N3 C21 107.2(2) . .
C19 N3 C22 125.4(2) . .
C21 N3 C22 127.4(2) . .
C19 N4 C20 105.2(2) . .
C19 N4 Ni1 123.43(18) . 1_454
C20 N4 Ni1 131.12(18) . 1_454
C1 O1 Ni1 88.89(16) . .
C1 O2 Ni1 88.26(14) . .
C8 O4 Ni1 124.95(17) . 1_655
Ni1 O1W H1WA 103(2) . .
Ni1 O1W H1WB 116.7(17) . .
H1WA O1W H1WB 103(2) . .
O1 C1 O2 120.6(2) . .
O1 C1 C2 119.4(2) . .
O2 C1 C2 119.9(2) . .
C3 C2 C7 119.8(2) . .
C3 C2 C1 119.8(2) . .
C7 C2 C1 120.3(2) . .
C2 C3 C4 119.9(2) . .
C2 C3 H3 120.1 . .
C4 C3 H3 120.1 . .
C3 C4 C5 119.8(3) . .
C3 C4 H4 120.1 . .
C5 C4 H4 120.1 . .
C6 C5 C4 121.0(2) . .
C6 C5 H5 119.5 . .
C4 C5 H5 119.5 . .
C5 C6 C7 118.8(2) . .
C5 C6 C8 120.5(2) . .
C7 C6 C8 120.7(2) . .
C6 C7 C2 120.7(2) . .
C6 C7 H7 119.7 . .
C2 C7 H7 119.7 . .
O3 C8 O4 124.5(2) . .
O3 C8 C6 118.6(2) . .
O4 C8 C6 116.9(2) . .
N1 C9 N2 111.2(2) . .
N1 C9 H9 124.4 . .
N2 C9 H9 124.4 . .
C11 C10 N1 109.7(2) . .
C11 C10 H10 125.2 . .
N1 C10 H10 125.2 . .
C10 C11 N2 106.4(2) . .
C10 C11 H11 126.8 . .
N2 C11 H11 126.8 . .
N2 C12 C13 113.2(2) . .
N2 C12 H12A 108.9 . .
C13 C12 H12A 108.9 . .
N2 C12 H12B 108.9 . .
C13 C12 H12B 108.9 . .
H12A C12 H12B 107.7 . .
C18 C13 C14 117.6(3) . .
C18 C13 C12 122.7(2) . .
C14 C13 C12 119.6(2) . .
C15 C14 C13 121.3(3) . .
C15 C14 H14 119.4 . .
C13 C14 H14 119.4 . .
C14 C15 C16 121.4(2) . .
C14 C15 H15 119.3 . .
C16 C15 H15 119.3 . .
C15 C16 C17 116.9(3) . .
C15 C16 C26 123.5(2) . .
C17 C16 C26 119.5(2) . .
C18 C17 C16 121.4(3) . .
C18 C17 H17 119.3 . .
C16 C17 H17 119.3 . .
C17 C18 C13 121.4(3) . .
C17 C18 H18 119.3 . .
C13 C18 H18 119.3 . .
N4 C19 N3 111.6(2) . .
N4 C19 H19 124.2 . .
N3 C19 H19 124.2 . .
C21 C20 N4 109.9(2) . .
C21 C20 H20 125.1 . .
N4 C20 H20 125.1 . .
C20 C21 N3 106.0(2) . .
C20 C21 H21 127.0 . .
N3 C21 H21 127.0 . .
N3 C22 C23 114.3(2) . .
N3 C22 H22A 108.7 . .
C23 C22 H22A 108.7 . .
N3 C22 H22B 108.7 . .
C23 C22 H22B 108.7 . .
H22A C22 H22B 107.6 . .
C24 C23 C28 117.6(3) . .
C24 C23 C22 124.2(2) . .
C28 C23 C22 118.1(3) . .
C23 C24 C25 122.0(2) . .
C23 C24 H24 119.0 . .
C25 C24 H24 119.0 . .
C24 C25 C26 120.5(3) . .
C24 C25 H25 119.7 . .
C26 C25 H25 119.7 . .
C25 C26 C27 117.1(3) . .
C25 C26 C16 122.6(3) . .
C27 C26 C16 120.3(2) . .
C28 C27 C26 121.8(2) . .
C28 C27 H27 119.1 . .
C26 C27 H27 119.1 . .
C27 C28 C23 120.9(3) . .
C27 C28 H28 119.5 . .
C23 C28 H28 119.5 . .
H2WA O2W H2WB 98.6 . .

loop_
_geom_bond_atom_site_label_1
_geom_bond_atom_site_label_2
_geom_bond_distance
_geom_bond_site_symmetry_2
Ni1 O4 2.0273(17) 1_455
Ni1 N1 2.063(2) .
Ni1 N4 2.071(2) 1_656
Ni1 O1W 2.086(2) .
Ni1 O1 2.1259(19) .
Ni1 O2 2.1369(17) .
N1 C9 1.318(3) .
N1 C10 1.376(3) .
N2 C9 1.347(3) .
N2 C11 1.363(3) .
N2 C12 1.458(3) .
N3 C19 1.337(3) .
N3 C21 1.358(4) .
N3 C22 1.463(3) .
N4 C19 1.311(3) .
N4 C20 1.365(3) .
N4 Ni1 2.071(2) 1_454
O1 C1 1.254(3) .
O2 C1 1.259(3) .
O3 C8 1.247(3) .
O4 C8 1.258(3) .
O4 Ni1 2.0272(17) 1_655
O1W H1WA 0.820(17) .
O1W H1WB 0.864(13) .
C1 C2 1.493(3) .
C2 C3 1.380(4) .
C2 C7 1.386(3) .
C3 C4 1.382(4) .
C3 H3 0.9300 .
C4 C5 1.384(4) .
C4 H4 0.9300 .
C5 C6 1.379(4) .
C5 H5 0.9300 .
C6 C7 1.384(3) .
C6 C8 1.502(3) .
C7 H7 0.9300 .
C9 H9 0.9300 .
C10 C11 1.352(4) .
C10 H10 0.9300 .
C11 H11 0.9300 .
C12 C13 1.506(4) .
C12 H12A 0.9700 .
C12 H12B 0.9700 .
C13 C18 1.372(4) .
C13 C14 1.388(3) .
C14 C15 1.374(4) .
C14 H14 0.9300 .
C15 C16 1.381(4) .
C15 H15 0.9300 .
C16 C17 1.398(3) .
C16 C26 1.483(4) .
C17 C18 1.370(4) .
C17 H17 0.9300 .
C18 H18 0.9300 .
C19 H19 0.9300 .
C20 C21 1.351(4) .
C20 H20 0.9300 .
C21 H21 0.9300 .
C22 C23 1.501(4) .
C22 H22A 0.9700 .
C22 H22B 0.9700 .
C23 C24 1.369(4) .
C23 C28 1.385(3) .
C24 C25 1.382(4) .
C24 H24 0.9300 .
C25 C26 1.387(4) .
C25 H25 0.9300 .
C26 C27 1.389(4) .
C27 C28 1.367(4) .
C27 H27 0.9300 .
C28 H28 0.9300 .
O2W H2WA 0.8482 .
O2W H2WB 0.8322 .
O3W O3W 1.414(10) 2_766

loop_
_geom_torsion_atom_site_label_1
_geom_torsion_atom_site_label_2
_geom_torsion_atom_site_label_3
_geom_torsion_atom_site_label_4
_geom_torsion
_geom_torsion_site_symmetry_1
O4 Ni1 N1 C9 20.2(2) 1_455
N4 Ni1 N1 C9 171(4) 1_656
O1W Ni1 N1 C9 117.9(2) .
O1 Ni1 N1 C9 -79.4(2) .
O2 Ni1 N1 C9 -141.1(2) .
O4 Ni1 N1 C10 -161.8(2) 1_455
N4 Ni1 N1 C10 -11(4) 1_656
O1W Ni1 N1 C10 -64.1(2) .
O1 Ni1 N1 C10 98.6(2) .
O2 Ni1 N1 C10 36.9(2) .
O4 Ni1 O1 C1 173.68(14) 1_455
N1 Ni1 O1 C1 -94.96(15) .
N4 Ni1 O1 C1 83.90(15) 1_656
O1W Ni1 O1 C1 9.1(3) .
O2 Ni1 O1 C1 -4.59(13) .
O4 Ni1 O2 C1 -0.7(3) 1_455
N1 Ni1 O2 C1 96.62(15) .
N4 Ni1 O2 C1 -84.28(15) 1_656
O1W Ni1 O2 C1 -171.17(14) .
O1 Ni1 O2 C1 4.57(13) .
Ni1 O1 C1 O2 8.0(2) .
Ni1 O1 C1 C2 -168.7(2) .
Ni1 O2 C1 O1 -7.9(2) .
Ni1 O2 C1 C2 168.8(2) .
O1 C1 C2 C3 -1.3(4) .
O2 C1 C2 C3 -178.0(2) .
O1 C1 C2 C7 176.6(2) .
O2 C1 C2 C7 -0.1(4) .
C7 C2 C3 C4 0.6(4) .
C1 C2 C3 C4 178.5(2) .
C2 C3 C4 C5 0.0(4) .
C3 C4 C5 C6 -0.4(4) .
C4 C5 C6 C7 0.2(4) .
C4 C5 C6 C8 179.3(2) .
C5 C6 C7 C2 0.5(4) .
C8 C6 C7 C2 -178.7(2) .
C3 C2 C7 C6 -0.9(4) .
C1 C2 C7 C6 -178.8(2) .
Ni1 O4 C8 O3 12.6(4) 1_655
Ni1 O4 C8 C6 -168.06(15) 1_655
C5 C6 C8 O3 179.0(2) .
C7 C6 C8 O3 -1.9(4) .
C5 C6 C8 O4 -0.4(3) .
C7 C6 C8 O4 178.8(2) .
C10 N1 C9 N2 0.1(3) .
Ni1 N1 C9 N2 178.40(17) .
C11 N2 C9 N1 0.3(3) .
C12 N2 C9 N1 175.5(2) .
C9 N1 C10 C11 -0.4(3) .
Ni1 N1 C10 C11 -178.73(19) .
N1 C10 C11 N2 0.6(3) .
C9 N2 C11 C10 -0.5(3) .
C12 N2 C11 C10 -175.6(2) .
C9 N2 C12 C13 -92.1(3) .
C11 N2 C12 C13 82.2(3) .
N2 C12 C13 C18 -2.7(4) .
N2 C12 C13 C14 175.6(2) .
C18 C13 C14 C15 0.3(4) .
C12 C13 C14 C15 -178.1(3) .
C13 C14 C15 C16 0.4(5) .
C14 C15 C16 C17 -1.0(4) .
C14 C15 C16 C26 176.7(3) .
C15 C16 C17 C18 0.9(4) .
C26 C16 C17 C18 -176.8(3) .
C16 C17 C18 C13 -0.3(5) .
C14 C13 C18 C17 -0.3(4) .
C12 C13 C18 C17 178.0(3) .
C20 N4 C19 N3 -0.2(3) .
Ni1 N4 C19 N3 174.84(17) 1_454
C21 N3 C19 N4 0.6(3) .
C22 N3 C19 N4 -178.6(3) .
C19 N4 C20 C21 -0.3(3) .
Ni1 N4 C20 C21 -174.79(19) 1_454
N4 C20 C21 N3 0.6(3) .
C19 N3 C21 C20 -0.8(3) .
C22 N3 C21 C20 178.5(3) .
C19 N3 C22 C23 89.7(3) .
C21 N3 C22 C23 -89.4(4) .
N3 C22 C23 C24 -37.8(4) .
N3 C22 C23 C28 146.1(3) .
C28 C23 C24 C25 3.0(5) .
C22 C23 C24 C25 -173.1(3) .
C23 C24 C25 C26 -1.1(5) .
C24 C25 C26 C27 -1.2(4) .
C24 C25 C26 C16 176.7(3) .
C15 C16 C26 C25 36.0(4) .
C17 C16 C26 C25 -146.5(3) .
C15 C16 C26 C27 -146.2(3) .
C17 C16 C26 C27 31.4(4) .
C25 C26 C27 C28 1.6(4) .
C16 C26 C27 C28 -176.4(3) .
C26 C27 C28 C23 0.4(5) .
C24 C23 C28 C27 -2.7(4) .
C22 C23 C28 C27 173.7(3) .
